data_4103264
loop_
_publ_author_name
'Wenbin Yang'
'Alex Greenaway'
'Xiang Lin'
'Ryotaro Matsuda'
'Alexander J. Blake'
'Claire Wilson'
'William Lewis'
'Peter Hubberstey'
'Susumu Kitagawa'
'Neil R. Champness'
'Martin Schr\"oder'

_publ_section_title
;
 Exceptional Thermal Stability in a Supramolecular Organic Framework:
 Porosity and Gas Storage
;
_journal_name_full 'Journal of the American Chemical Society'
_journal_page_first 14457
_journal_page_last 14469
_journal_paper_doi 10.1021/ja1042935
_journal_volume 132
_journal_year 2010
_chemical_formula_moiety 'C40 H24 N10, 2(C3 H7 N O), 5(C6 H6)'
_chemical_formula_sum 'C76 H68 N12 O2'
_chemical_formula_weight 1181.42
_chemical_name_systematic
; 
 ? 
;
_space_group_IT_number 2
_symmetry_cell_setting triclinic
_symmetry_space_group_name_Hall '-P 1'
_symmetry_space_group_name_H-M 'P -1'
_atom_sites_solution_hydrogens geom
_atom_sites_solution_primary direct
_atom_sites_solution_secondary difmap
_audit_creation_method 'enCIFer editing of SHELXL97 CIF output'
_cell_angle_alpha 87.352(2)
_cell_angle_beta 88.209(2)
_cell_angle_gamma 79.709(2)
_cell_formula_units_Z 1
_cell_length_a 8.3803(9)
_cell_length_b 12.1013(12)
_cell_length_c 16.1017(16)
_cell_measurement_reflns_used 4784
_cell_measurement_temperature 150(2)
_cell_measurement_theta_max 27.35
_cell_measurement_theta_min 2.45
_cell_volume 1604.5(3)
_computing_cell_refinement 'Bruker SAINT version 6.36A (Bruker, 2002)'
_computing_data_collection 'Bruker SMART version 5.624 (Bruker, 2001)'
_computing_data_reduction 'Bruker SAINT; SHELXTL (heldrick, 2008)'
_computing_molecular_graphics ' ?'
_computing_publication_material 'enCIFer (Allen et al., 2004); PLATON (Spek, 2009)'
_computing_structure_refinement 'SHELXL97 (heldrick, 2008)'
_computing_structure_solution 'SHELXS97 (Sheldrick, 2008)'
_diffrn_ambient_temperature 150(2)
_diffrn_measured_fraction_theta_full 0.969
_diffrn_measured_fraction_theta_max 0.968
_diffrn_measurement_device_type 'Bruker SMART1000 CCD area detector'
_diffrn_measurement_method \w
_diffrn_radiation_monochromator graphite
_diffrn_radiation_source 'sealed tube'
_diffrn_radiation_type MoK\a
_diffrn_radiation_wavelength 0.71073
_diffrn_reflns_av_R_equivalents 0.058
_diffrn_reflns_av_sigmaI/netI 0.040
_diffrn_reflns_limit_h_max 10
_diffrn_reflns_limit_h_min -10
_diffrn_reflns_limit_k_max 15
_diffrn_reflns_limit_k_min -15
_diffrn_reflns_limit_l_max 20
_diffrn_reflns_limit_l_min -20
_diffrn_reflns_number 14190
_diffrn_reflns_theta_full 27.50
_diffrn_reflns_theta_max 27.54
_diffrn_reflns_theta_min 2.09
_diffrn_standards_decay_% 0
_diffrn_standards_number 0
_exptl_absorpt_coefficient_mu 0.076
_exptl_absorpt_correction_type none
_exptl_crystal_colour colourless
_exptl_crystal_density_diffrn 1.223
_exptl_crystal_density_method 'not measured'
_exptl_crystal_description tablet
_exptl_crystal_F_000 624
_exptl_crystal_size_max 0.37
_exptl_crystal_size_mid 0.34
_exptl_crystal_size_min 0.10
_refine_diff_density_max 0.25
_refine_diff_density_min -0.17
_refine_diff_density_rms 0.04
_refine_ls_extinction_method none
_refine_ls_goodness_of_fit_ref 1.02
_refine_ls_hydrogen_treatment constr
_refine_ls_matrix_type full
_refine_ls_number_parameters 408
_refine_ls_number_reflns 7160
_refine_ls_number_restraints 0
_refine_ls_restrained_S_all 1.02
_refine_ls_R_factor_all 0.0634
_refine_ls_R_factor_gt 0.0419
_refine_ls_shift/su_max 0.000
_refine_ls_shift/su_mean 0.000
_refine_ls_structure_factor_coef Fsqd
_refine_ls_weighting_details 'calc w=1/[\s^2^(Fo^2^)+(0.060P)^2^] where P=(Fo^2^+2Fc^2^)/3'
_refine_ls_weighting_scheme calc
_refine_ls_wR_factor_gt 0.105
_refine_ls_wR_factor_ref 0.114
_reflns_number_gt 5060
_reflns_number_total 7163
_reflns_threshold_expression >2sigma(I)
_cod_data_source_file ja1042935_si_002_3.cif
_cod_data_source_block S2A_2
_cod_database_code 4103264

loop_
_symmetry_equiv_pos_as_xyz
'x, y, z'
'-x, -y, -z'

loop_
_atom_site_label
_atom_site_type_symbol
_atom_site_fract_x
_atom_site_fract_y
_atom_site_fract_z
_atom_site_U_iso_or_equiv
_atom_site_adp_type
_atom_site_occupancy
_atom_site_symmetry_multiplicity
_atom_site_calc_flag
_atom_site_refinement_flags
N1 N 0.20961(14) -0.11973(10) -0.01708(7) 0.0345(3) Uani 1 1 d .
C1 C 0.15945(17) -0.09719(12) 0.06125(9) 0.0326(3) Uani 1 1 d .
H1A H 0.1093 -0.1511 0.0920 0.039 Uiso 1 1 calc R
C2 C 0.17621(16) -0.00044(11) 0.09991(8) 0.0279(3) Uani 1 1 d .
H2A H 0.1401 0.0107 0.1559 0.033 Uiso 1 1 calc R
C3 C 0.24699(14) 0.08046(10) 0.05536(8) 0.0229(3) Uani 1 1 d .
C4 C 0.29965(16) 0.05824(11) -0.02603(8) 0.0280(3) Uani 1 1 d .
H4A H 0.3493 0.1108 -0.0585 0.034 Uiso 1 1 calc R
C5 C 0.27846(17) -0.04173(12) -0.05877(9) 0.0324(3) Uani 1 1 d .
H5A H 0.3151 -0.0558 -0.1144 0.039 Uiso 1 1 calc R
N2 N 0.53246(16) 0.16558(11) 0.46414(7) 0.0399(3) Uani 1 1 d .
C6 C 0.59140(18) 0.24267(13) 0.41599(9) 0.0388(4) Uani 1 1 d .
H6A H 0.6740 0.2765 0.4379 0.047 Uiso 1 1 calc R
C7 C 0.54034(16) 0.27645(12) 0.33647(8) 0.0316(3) Uani 1 1 d .
H7A H 0.5870 0.3317 0.3052 0.038 Uiso 1 1 calc R
C8 C 0.41933(15) 0.22810(11) 0.30309(8) 0.0254(3) Uani 1 1 d .
C9 C 0.35667(16) 0.14738(11) 0.35253(8) 0.0299(3) Uani 1 1 d .
H9A H 0.2744 0.1117 0.3322 0.036 Uiso 1 1 calc R
C10 C 0.41559(18) 0.12009(12) 0.43129(8) 0.0361(3) Uani 1 1 d .
H10A H 0.3705 0.0657 0.4643 0.043 Uiso 1 1 calc R
N3 N 0.34222(13) 0.16919(9) 0.17097(6) 0.0245(2) Uani 1 1 d .
H3A H 0.3775 0.1004 0.1906 0.029 Uiso 1 1 calc R
C11 C 0.35940(15) 0.25908(11) 0.21763(7) 0.0234(3) Uani 1 1 d .
C12 C 0.31746(15) 0.36560(10) 0.18668(7) 0.0231(3) Uani 1 1 d .
C13 C 0.26113(15) 0.39552(10) 0.09788(7) 0.0224(3) Uani 1 1 d .
H13A H 0.1577 0.4513 0.1006 0.027 Uiso 1 1 calc R
C14 C 0.22501(14) 0.28963(10) 0.06014(7) 0.0226(3) Uani 1 1 d .
C15 C 0.27111(14) 0.18499(10) 0.09445(7) 0.0221(3) Uani 1 1 d .
N4 N 0.31860(17) 0.53749(11) 0.27571(8) 0.0428(3) Uani 1 1 d .
C16 C 0.31960(17) 0.45892(11) 0.23794(8) 0.0287(3) Uani 1 1 d .
N5 N 0.05914(14) 0.32514(10) -0.07383(7) 0.0336(3) Uani 1 1 d .
C17 C 0.13339(15) 0.30635(10) -0.01439(8) 0.0244(3) Uani 1 1 d .
C18 C 0.38539(15) 0.44958(10) 0.04625(7) 0.0213(3) Uani 1 1 d .
C19 C 0.36402(15) 0.56578(10) 0.03451(8) 0.0243(3) Uani 1 1 d .
H19A H 0.2709 0.6114 0.0578 0.029 Uiso 1 1 calc R
C20 C 0.52229(15) 0.38412(10) 0.01105(8) 0.0245(3) Uani 1 1 d .
H20A H 0.5381 0.3046 0.0182 0.029 Uiso 1 1 calc R
O1 O 0.47879(13) -0.05037(8) 0.21803(6) 0.0418(3) Uani 1 1 d .
N6 N 0.54558(14) -0.22833(9) 0.27197(7) 0.0308(3) Uani 1 1 d .
C21 C 0.50797(17) -0.11832(12) 0.27776(9) 0.0341(3) Uani 1 1 d .
H21A H 0.5029 -0.0891 0.3317 0.041 Uiso 1 1 calc R
C22 C 0.5508(2) -0.27815(12) 0.19107(9) 0.0386(4) Uani 1 1 d .
H22A H 0.4736 -0.2305 0.1543 0.058 Uiso 1 1 calc R
H22B H 0.5218 -0.3531 0.1978 0.058 Uiso 1 1 calc R
H22C H 0.6604 -0.2845 0.1667 0.058 Uiso 1 1 calc R
C23 C 0.5974(2) -0.30196(13) 0.34396(9) 0.0430(4) Uani 1 1 d .
H23A H 0.5775 -0.2591 0.3946 0.064 Uiso 1 1 calc R
H23B H 0.7135 -0.3324 0.3381 0.064 Uiso 1 1 calc R
H23C H 0.5361 -0.3639 0.3476 0.064 Uiso 1 1 calc R
C24 C 0.9142(2) 0.24076(15) 0.23034(13) 0.0559(5) Uani 1 1 d .
H24A H 0.9279 0.1612 0.2295 0.067 Uiso 1 1 calc R
C25 C 0.9543(2) 0.29121(17) 0.30038(12) 0.0564(5) Uani 1 1 d .
H25A H 0.9930 0.2466 0.3482 0.068 Uiso 1 1 calc R
C26 C 0.93750(19) 0.40668(16) 0.30020(10) 0.0473(4) Uani 1 1 d .
H26A H 0.9648 0.4420 0.3479 0.057 Uiso 1 1 calc R
C27 C 0.8816(2) 0.47004(14) 0.23143(10) 0.0445(4) Uani 1 1 d .
H27A H 0.8732 0.5494 0.2310 0.053 Uiso 1 1 calc R
C28 C 0.8374(2) 0.42058(14) 0.16273(10) 0.0444(4) Uani 1 1 d .
H28A H 0.7950 0.4658 0.1159 0.053 Uiso 1 1 calc R
C29 C 0.8544(2) 0.30601(16) 0.16169(11) 0.0518(5) Uani 1 1 d .
H29A H 0.8252 0.2715 0.1140 0.062 Uiso 1 1 calc R
C30 C 0.0421(2) 0.79892(16) 0.27442(12) 0.0549(5) Uani 1 1 d .
H30A H 0.0675 0.7384 0.2380 0.066 Uiso 1 1 calc R
C31 C -0.0952(2) 0.87678(16) 0.26387(12) 0.0540(5) Uani 1 1 d .
H31A H -0.1644 0.8706 0.2193 0.065 Uiso 1 1 calc R
C32 C -0.1357(2) 0.96410(15) 0.31654(13) 0.0570(5) Uani 1 1 d .
H32A H -0.2329 1.0172 0.3089 0.068 Uiso 1 1 calc R
C33 C -0.0348(3) 0.97419(16) 0.38036(13) 0.0629(5) Uani 1 1 d .
H33A H -0.0617 1.0341 0.4173 0.075 Uiso 1 1 calc R
C34 C 0.1077(2) 0.89539(17) 0.39036(12) 0.0623(5) Uani 1 1 d .
H34A H 0.1798 0.9021 0.4335 0.075 Uiso 1 1 calc R
C35 C 0.1428(2) 0.80807(16) 0.33727(13) 0.0572(5) Uani 1 1 d .
H35A H 0.2385 0.7535 0.3446 0.069 Uiso 1 1 calc R
C36 C 0.1544(2) 0.43969(16) 0.48773(10) 0.0518(4) Uani 1 1 d .
H36A H 0.2607 0.3982 0.4793 0.062 Uiso 1 1 calc R
C37 C 0.0339(2) 0.38680(16) 0.52243(10) 0.0525(4) Uani 1 1 d .
H37A H 0.0570 0.3090 0.5379 0.063 Uiso 1 1 calc R
C38 C -0.1207(2) 0.44742(16) 0.53465(10) 0.0522(4) Uani 1 1 d .
H38A H -0.2039 0.4112 0.5585 0.063 Uiso 1 1 calc R

loop_
_atom_site_aniso_label
_atom_site_aniso_U_11
_atom_site_aniso_U_22
_atom_site_aniso_U_33
_atom_site_aniso_U_23
_atom_site_aniso_U_13
_atom_site_aniso_U_12
N1 0.0384(7) 0.0267(6) 0.0392(7) -0.0078(5) -0.0060(5) -0.0052(5)
C1 0.0358(8) 0.0275(7) 0.0364(8) 0.0014(6) -0.0031(6) -0.0112(6)
C2 0.0300(7) 0.0274(7) 0.0272(7) -0.0022(5) -0.0002(5) -0.0072(6)
C3 0.0204(6) 0.0215(6) 0.0262(6) -0.0016(5) -0.0034(5) -0.0018(5)
C4 0.0273(7) 0.0290(7) 0.0278(7) -0.0004(6) -0.0002(5) -0.0057(6)
C5 0.0333(8) 0.0326(8) 0.0299(7) -0.0077(6) -0.0016(6) -0.0007(6)
N2 0.0449(8) 0.0465(8) 0.0273(6) -0.0012(6) -0.0068(5) -0.0041(6)
C6 0.0381(8) 0.0474(9) 0.0323(8) -0.0074(7) -0.0076(6) -0.0091(7)
C7 0.0308(7) 0.0350(8) 0.0299(7) -0.0031(6) -0.0009(6) -0.0076(6)
C8 0.0261(7) 0.0274(7) 0.0217(6) -0.0036(5) 0.0009(5) -0.0020(5)
C9 0.0321(7) 0.0298(7) 0.0280(7) -0.0005(6) -0.0015(6) -0.0061(6)
C10 0.0425(9) 0.0373(8) 0.0273(7) 0.0042(6) -0.0017(6) -0.0054(7)
N3 0.0299(6) 0.0204(5) 0.0230(5) 0.0002(4) -0.0040(4) -0.0041(4)
C11 0.0215(6) 0.0273(7) 0.0221(6) -0.0025(5) 0.0021(5) -0.0066(5)
C12 0.0247(6) 0.0246(7) 0.0214(6) -0.0035(5) 0.0031(5) -0.0082(5)
C13 0.0218(6) 0.0219(6) 0.0238(6) -0.0017(5) -0.0001(5) -0.0043(5)
C14 0.0211(6) 0.0243(7) 0.0233(6) -0.0010(5) 0.0010(5) -0.0067(5)
C15 0.0195(6) 0.0254(7) 0.0223(6) -0.0010(5) 0.0010(5) -0.0066(5)
N4 0.0612(9) 0.0346(7) 0.0356(7) -0.0099(6) 0.0056(6) -0.0155(6)
C16 0.0362(8) 0.0290(7) 0.0222(6) 0.0007(6) 0.0030(6) -0.0104(6)
N5 0.0349(7) 0.0338(7) 0.0327(6) 0.0025(5) -0.0076(5) -0.0076(5)
C17 0.0253(7) 0.0207(6) 0.0278(7) 0.0000(5) 0.0020(5) -0.0061(5)
C18 0.0240(6) 0.0221(6) 0.0188(6) 0.0000(5) -0.0033(5) -0.0066(5)
C19 0.0232(6) 0.0223(6) 0.0266(7) -0.0028(5) 0.0013(5) -0.0017(5)
C20 0.0272(7) 0.0176(6) 0.0287(7) 0.0011(5) -0.0016(5) -0.0043(5)
O1 0.0477(6) 0.0296(6) 0.0454(6) 0.0057(5) -0.0057(5) -0.0005(5)
N6 0.0353(6) 0.0287(6) 0.0268(6) 0.0010(5) -0.0011(5) -0.0017(5)
C21 0.0335(8) 0.0324(8) 0.0352(8) -0.0036(6) -0.0008(6) -0.0017(6)
C22 0.0534(10) 0.0333(8) 0.0291(7) -0.0014(6) 0.0005(7) -0.0082(7)
C23 0.0562(10) 0.0382(9) 0.0308(8) 0.0034(7) -0.0050(7) 0.0012(7)
C24 0.0463(10) 0.0362(9) 0.0823(14) -0.0021(9) 0.0268(10) -0.0042(8)
C25 0.0344(9) 0.0736(14) 0.0554(11) 0.0203(10) 0.0039(8) -0.0005(9)
C26 0.0393(9) 0.0680(12) 0.0361(9) -0.0101(8) -0.0018(7) -0.0117(8)
C27 0.0472(10) 0.0409(9) 0.0457(9) -0.0092(7) 0.0016(7) -0.0071(7)
C28 0.0479(10) 0.0500(10) 0.0365(8) -0.0019(7) -0.0015(7) -0.0115(8)
C29 0.0505(10) 0.0608(12) 0.0500(10) -0.0223(9) 0.0152(8) -0.0235(9)
C30 0.0561(11) 0.0521(11) 0.0573(11) 0.0036(9) 0.0134(9) -0.0162(9)
C31 0.0505(11) 0.0610(12) 0.0535(11) 0.0088(9) -0.0036(8) -0.0203(9)
C32 0.0445(10) 0.0454(10) 0.0789(13) 0.0106(10) -0.0035(9) -0.0053(8)
C33 0.0761(14) 0.0483(11) 0.0679(13) -0.0069(10) -0.0005(11) -0.0196(10)
C34 0.0600(12) 0.0693(13) 0.0637(12) 0.0200(11) -0.0202(10) -0.0306(11)
C35 0.0423(10) 0.0503(11) 0.0758(13) 0.0175(10) 0.0076(9) -0.0063(8)
C36 0.0499(10) 0.0700(13) 0.0341(9) 0.0001(8) -0.0037(7) -0.0073(9)
C37 0.0653(12) 0.0567(11) 0.0357(9) 0.0044(8) -0.0067(8) -0.0117(9)
C38 0.0569(11) 0.0716(13) 0.0326(9) 0.0032(8) -0.0019(8) -0.0243(10)

loop_
_atom_type_symbol
_atom_type_description
_atom_type_scat_dispersion_real
_atom_type_scat_dispersion_imag
_atom_type_scat_source
C C 0.0033 0.0016 'International Tables Vol C Tables 4.2.6.8 and 6.1.1.4'
H H 0.0000 0.0000 'International Tables Vol C Tables 4.2.6.8 and 6.1.1.4'
N N 0.0061 0.0033 'International Tables Vol C Tables 4.2.6.8 and 6.1.1.4'
O O 0.0106 0.0060 'International Tables Vol C Tables 4.2.6.8 and 6.1.1.4'

loop_
_geom_angle_atom_site_label_1
_geom_angle_atom_site_label_2
_geom_angle_atom_site_label_3
_geom_angle
_geom_angle_site_symmetry_1
_geom_angle_site_symmetry_3
C5 N1 C1 116.37(11) . .
N1 C1 C2 124.04(13) . .
N1 C1 H1A 118.0 . .
C2 C1 H1A 118.0 . .
C1 C2 C3 118.86(12) . .
C1 C2 H2A 120.6 . .
C3 C2 H2A 120.6 . .
C4 C3 C2 117.74(12) . .
C4 C3 C15 121.11(11) . .
C2 C3 C15 121.11(11) . .
C5 C4 C3 118.89(12) . .
C5 C4 H4A 120.6 . .
C3 C4 H4A 120.6 . .
N1 C5 C4 124.08(13) . .
N1 C5 H5A 118.0 . .
C4 C5 H5A 118.0 . .
C6 N2 C10 116.03(12) . .
N2 C6 C7 124.52(14) . .
N2 C6 H6A 117.7 . .
C7 C6 H6A 117.7 . .
C6 C7 C8 118.76(13) . .
C6 C7 H7A 120.6 . .
C8 C7 H7A 120.6 . .
C7 C8 C9 117.42(12) . .
C7 C8 C11 121.91(12) . .
C9 C8 C11 120.66(11) . .
C10 C9 C8 119.21(13) . .
C10 C9 H9A 120.4 . .
C8 C9 H9A 120.4 . .
N2 C10 C9 124.05(14) . .
N2 C10 H10A 118.0 . .
C9 C10 H10A 118.0 . .
C15 N3 C11 121.38(10) . .
C15 N3 H3A 119.3 . .
C11 N3 H3A 119.3 . .
C12 C11 N3 120.68(11) . .
C12 C11 C8 124.52(11) . .
N3 C11 C8 114.76(11) . .
C11 C12 C16 120.63(11) . .
C11 C12 C13 123.68(11) . .
C16 C12 C13 115.68(11) . .
C14 C13 C12 108.36(10) . .
C14 C13 C18 112.77(10) . .
C12 C13 C18 111.45(10) . .
C14 C13 H13A 108.0 . .
C12 C13 H13A 108.0 . .
C18 C13 H13A 108.0 . .
C15 C14 C17 120.40(11) . .
C15 C14 C13 123.54(11) . .
C17 C14 C13 116.04(11) . .
C14 C15 N3 120.79(11) . .
C14 C15 C3 124.10(11) . .
N3 C15 C3 115.10(10) . .
N4 C16 C12 176.50(14) . .
N5 C17 C14 176.78(13) . .
C19 C18 C20 118.76(11) . .
C19 C18 C13 120.19(11) . .
C20 C18 C13 121.04(11) . .
C18 C19 C20 120.66(12) . 2_665
C18 C19 H19A 119.7 . .
C20 C19 H19A 119.7 2_665 .
C19 C20 C18 120.58(11) 2_665 .
C19 C20 H20A 119.7 2_665 .
C18 C20 H20A 119.7 . .
C21 N6 C22 120.09(12) . .
C21 N6 C23 121.49(12) . .
C22 N6 C23 118.18(12) . .
O1 C21 N6 124.77(13) . .
O1 C21 H21A 117.6 . .
N6 C21 H21A 117.6 . .
N6 C22 H22A 109.5 . .
N6 C22 H22B 109.5 . .
H22A C22 H22B 109.5 . .
N6 C22 H22C 109.5 . .
H22A C22 H22C 109.5 . .
H22B C22 H22C 109.5 . .
N6 C23 H23A 109.5 . .
N6 C23 H23B 109.5 . .
H23A C23 H23B 109.5 . .
N6 C23 H23C 109.5 . .
H23A C23 H23C 109.5 . .
H23B C23 H23C 109.5 . .
C29 C24 C25 120.09(17) . .
C29 C24 H24A 120.0 . .
C25 C24 H24A 120.0 . .
C26 C25 C24 119.44(17) . .
C26 C25 H25A 120.3 . .
C24 C25 H25A 120.3 . .
C27 C26 C25 119.92(16) . .
C27 C26 H26A 120.0 . .
C25 C26 H26A 120.0 . .
C26 C27 C28 120.82(16) . .
C26 C27 H27A 119.6 . .
C28 C27 H27A 119.6 . .
C29 C28 C27 119.96(16) . .
C29 C28 H28A 120.0 . .
C27 C28 H28A 120.0 . .
C28 C29 C24 119.73(16) . .
C28 C29 H29A 120.1 . .
C24 C29 H29A 120.1 . .
C35 C30 C31 119.75(19) . .
C35 C30 H30A 120.1 . .
C31 C30 H30A 120.1 . .
C30 C31 C32 121.17(18) . .
C30 C31 H31A 119.4 . .
C32 C31 H31A 119.4 . .
C31 C32 C33 119.59(18) . .
C31 C32 H32A 120.2 . .
C33 C32 H32A 120.2 . .
C32 C33 C34 119.28(19) . .
C32 C33 H33A 120.4 . .
C34 C33 H33A 120.4 . .
C35 C34 C33 119.46(18) . .
C35 C34 H34A 120.3 . .
C33 C34 H34A 120.3 . .
C30 C35 C34 120.73(18) . .
C30 C35 H35A 119.6 . .
C34 C35 H35A 119.6 . .
C38 C36 C37 120.04(17) 2_566 .
C38 C36 H36A 120.0 2_566 .
C37 C36 H36A 120.0 . .
C36 C37 C38 119.82(17) . .
C36 C37 H37A 120.1 . .
C38 C37 H37A 120.1 . .
C36 C38 C37 120.13(17) 2_566 .
C36 C38 H38A 119.9 2_566 .
C37 C38 H38A 119.9 . .

loop_
_geom_bond_atom_site_label_1
_geom_bond_atom_site_label_2
_geom_bond_distance
_geom_bond_site_symmetry_2
N1 C5 1.3365(18) .
N1 C1 1.3415(18) .
C1 C2 1.3819(18) .
C1 H1A 0.9500 .
C2 C3 1.3931(17) .
C2 H2A 0.9500 .
C3 C4 1.3923(17) .
C3 C15 1.4866(16) .
C4 C5 1.3838(18) .
C4 H4A 0.9500 .
C5 H5A 0.9500 .
N2 C6 1.3376(19) .
N2 C10 1.3395(19) .
C6 C7 1.3830(19) .
C6 H6A 0.9500 .
C7 C8 1.3910(18) .
C7 H7A 0.9500 .
C8 C9 1.3961(18) .
C8 C11 1.4882(17) .
C9 C10 1.3795(19) .
C9 H9A 0.9500 .
C10 H10A 0.9500 .
N3 C15 1.3760(15) .
N3 C11 1.3807(15) .
N3 H3A 0.8800 .
C11 C12 1.3503(18) .
C12 C16 1.4321(17) .
C12 C13 1.5270(17) .
C13 C14 1.5248(16) .
C13 C18 1.5305(17) .
C13 H13A 1.0000 .
C14 C15 1.3534(17) .
C14 C17 1.4318(17) .
N4 C16 1.1508(17) .
N5 C17 1.1496(16) .
C18 C19 1.3903(17) .
C18 C20 1.3932(17) .
C19 C20 1.3910(17) 2_665
C19 H19A 0.9500 .
C20 C19 1.3910(17) 2_665
C20 H20A 0.9500 .
O1 C21 1.2372(17) .
N6 C21 1.3192(17) .
N6 C22 1.4565(17) .
N6 C23 1.4574(18) .
C21 H21A 0.9500 .
C22 H22A 0.9800 .
C22 H22B 0.9800 .
C22 H22C 0.9800 .
C23 H23A 0.9800 .
C23 H23B 0.9800 .
C23 H23C 0.9800 .
C24 C29 1.382(3) .
C24 C25 1.385(3) .
C24 H24A 0.9500 .
C25 C26 1.379(2) .
C25 H25A 0.9500 .
C26 C27 1.363(2) .
C26 H26A 0.9500 .
C27 C28 1.373(2) .
C27 H27A 0.9500 .
C28 C29 1.369(2) .
C28 H28A 0.9500 .
C29 H29A 0.9500 .
C30 C35 1.358(3) .
C30 C31 1.361(3) .
C30 H30A 0.9500 .
C31 C32 1.374(3) .
C31 H31A 0.9500 .
C32 C33 1.374(3) .
C32 H32A 0.9500 .
C33 C34 1.397(3) .
C33 H33A 0.9500 .
C34 C35 1.375(3) .
C34 H34A 0.9500 .
C35 H35A 0.9500 .
C36 C38 1.378(3) 2_566
C36 C37 1.380(2) .
C36 H36A 0.9500 .
C37 C38 1.383(3) .
C37 H37A 0.9500 .
C38 C36 1.378(3) 2_566
C38 H38A 0.9500 .

loop_
_geom_hbond_atom_site_label_D
_geom_hbond_atom_site_label_H
_geom_hbond_atom_site_label_A
_geom_hbond_distance_DH
_geom_hbond_distance_HA
_geom_hbond_distance_DA
_geom_hbond_angle_DHA
_geom_hbond_site_symmetry_A
N3 H3A O1 0.88 1.91 2.7795(14) 171 .
C22 H22B N4 0.98 2.60 3.424(2) 142 1_545
C29 H29A N1 0.95 2.53 3.433(2) 160 2_655

loop_
_geom_torsion_atom_site_label_1
_geom_torsion_atom_site_label_2
_geom_torsion_atom_site_label_3
_geom_torsion_atom_site_label_4
_geom_torsion
_geom_torsion_site_symmetry_1
_geom_torsion_site_symmetry_4
C5 N1 C1 C2 -0.5(2) . .
N1 C1 C2 C3 1.0(2) . .
C1 C2 C3 C4 -0.98(18) . .
C1 C2 C3 C15 -178.72(12) . .
C2 C3 C4 C5 0.45(18) . .
C15 C3 C4 C5 178.19(11) . .
C1 N1 C5 C4 -0.1(2) . .
C3 C4 C5 N1 0.1(2) . .
C10 N2 C6 C7 -0.3(2) . .
N2 C6 C7 C8 0.1(2) . .
C6 C7 C8 C9 -0.15(19) . .
C6 C7 C8 C11 -179.26(12) . .
C7 C8 C9 C10 0.47(19) . .
C11 C8 C9 C10 179.60(12) . .
C6 N2 C10 C9 0.7(2) . .
C8 C9 C10 N2 -0.8(2) . .
C15 N3 C11 C12 -4.90(18) . .
C15 N3 C11 C8 172.63(11) . .
C7 C8 C11 C12 -47.58(19) . .
C9 C8 C11 C12 133.33(14) . .
C7 C8 C11 N3 135.00(13) . .
C9 C8 C11 N3 -44.09(16) . .
N3 C11 C12 C16 173.59(11) . .
C8 C11 C12 C16 -3.68(19) . .
N3 C11 C12 C13 -4.67(18) . .
C8 C11 C12 C13 178.06(11) . .
C11 C12 C13 C14 12.65(16) . .
C16 C12 C13 C14 -165.69(10) . .
C11 C12 C13 C18 -111.99(13) . .
C16 C12 C13 C18 69.67(14) . .
C12 C13 C14 C15 -13.28(16) . .
C18 C13 C14 C15 110.57(13) . .
C12 C13 C14 C17 165.02(10) . .
C18 C13 C14 C17 -71.12(14) . .
C17 C14 C15 N3 -172.28(11) . .
C13 C14 C15 N3 5.95(18) . .
C17 C14 C15 C3 6.26(18) . .
C13 C14 C15 C3 -175.51(11) . .
C11 N3 C15 C14 4.25(17) . .
C11 N3 C15 C3 -174.41(10) . .
C4 C3 C15 C14 52.37(17) . .
C2 C3 C15 C14 -129.97(14) . .
C4 C3 C15 N3 -129.03(13) . .
C2 C3 C15 N3 48.64(16) . .
C14 C13 C18 C19 139.17(12) . .
C12 C13 C18 C19 -98.69(13) . .
C14 C13 C18 C20 -41.57(15) . .
C12 C13 C18 C20 80.56(14) . .
C20 C18 C19 C20 -0.4(2) . 2_665
C13 C18 C19 C20 178.84(11) . 2_665
C19 C18 C20 C19 0.4(2) . 2_665
C13 C18 C20 C19 -178.84(11) . 2_665
C22 N6 C21 O1 -1.7(2) . .
C23 N6 C21 O1 172.47(14) . .
C29 C24 C25 C26 -1.5(2) . .
C24 C25 C26 C27 0.1(2) . .
C25 C26 C27 C28 1.8(2) . .
C26 C27 C28 C29 -2.2(2) . .
C27 C28 C29 C24 0.8(2) . .
C25 C24 C29 C28 1.1(2) . .
C35 C30 C31 C32 -1.0(3) . .
C30 C31 C32 C33 0.9(3) . .
C31 C32 C33 C34 0.2(3) . .
C32 C33 C34 C35 -1.3(3) . .
C31 C30 C35 C34 -0.2(3) . .
C33 C34 C35 C30 1.3(3) . .
C38 C36 C37 C38 0.0(3) 2_566 .
C36 C37 C38 C36 0.0(3) . 2_566
